data_1560396
loop_
_publ_author_name
'Guo, Tiantian'
'Yang, Xiaowei'
'Li, Ruyan'
'Liu, Xiaoyu'
'Gao, Yanling'
'Dai, Zhihui'
'Fang, Min'
'Liu, Hong-Ke'
'Wu, Yong'

_publ_section_title
;
 Syntheses, structures and photoelectrochemical properties of three
 water-stable, visible light absorbing mental-organic frameworks based on
 tetrakis(4-carboxyphenyl)silane and 1,4-bis(pyridyl)benzene mixed ligands
;
_journal_name_full 'Journal of Solid State Chemistry'
_journal_page_first 129
_journal_page_last 138
_journal_paper_doi 10.1016/j.jssc.2017.05.011
_journal_volume 253
_journal_year 2017
_chemical_formula_sum 'C44 H30 N2 Ni O8 Si'
_chemical_formula_weight 801.50
_space_group_IT_number 15
_space_group_name_Hall '-C 2yc'
_space_group_name_H-M_alt 'C 1 2/c 1'
_symmetry_cell_setting monoclinic
_symmetry_space_group_name_H-M 'C 1 2/c 1'
_atom_sites_solution_hydrogens geom
_atom_sites_solution_primary direct
_atom_sites_solution_secondary difmap
_cell_angle_alpha 90.00
_cell_angle_beta 115.044(2)
_cell_angle_gamma 90.00
_cell_formula_units_Z 4
_cell_length_a 20.6289(18)
_cell_length_b 16.4621(14)
_cell_length_c 13.0070(12)
_cell_measurement_temperature 298(2)
_cell_measurement_theta_max 25.02
_cell_measurement_theta_min 2.70
_cell_volume 4001.8(6)
_computing_cell_refinement 'SAINT (Bruker, 2005)'
_computing_data_collection 'APEX2 (Bruker, 2005)'
_computing_data_reduction SAINT
_computing_molecular_graphics SHELXTL
_computing_publication_material SHELXTL
_computing_structure_refinement 'SHELXL-97 (Sheldrick, 1997)'
_computing_structure_solution 'SHELXS-97 (Sheldrick, 1990)'
_diffrn_ambient_temperature 298(2)
_diffrn_measured_fraction_theta_full 0.998
_diffrn_measured_fraction_theta_max 0.998
_diffrn_measurement_device_type 'Bruker Apex2 CCD'
_diffrn_measurement_method '\w scans'
_diffrn_radiation_monochromator graphite
_diffrn_radiation_source 'fine-focus sealed tube'
_diffrn_radiation_type MoK\a
_diffrn_radiation_wavelength 0.71073
_diffrn_reflns_av_R_equivalents 0.0522
_diffrn_reflns_av_sigmaI/netI 0.0593
_diffrn_reflns_limit_h_max 24
_diffrn_reflns_limit_h_min -23
_diffrn_reflns_limit_k_max 19
_diffrn_reflns_limit_k_min -12
_diffrn_reflns_limit_l_max 15
_diffrn_reflns_limit_l_min -15
_diffrn_reflns_number 9865
_diffrn_reflns_theta_full 25.02
_diffrn_reflns_theta_max 25.02
_diffrn_reflns_theta_min 2.70
_exptl_absorpt_coefficient_mu 0.570
_exptl_absorpt_correction_T_max 0.8945
_exptl_absorpt_correction_T_min 0.7675
_exptl_absorpt_correction_type multi-scan
_exptl_absorpt_process_details '(SADABS; Sheldrick, 2003)'
_exptl_crystal_colour green
_exptl_crystal_density_diffrn 1.330
_exptl_crystal_description block
_exptl_crystal_F_000 1656
_exptl_crystal_size_max 0.49
_exptl_crystal_size_mid 0.23
_exptl_crystal_size_min 0.20
_refine_diff_density_max 0.819
_refine_diff_density_min -0.230
_refine_diff_density_rms 0.064
_refine_ls_extinction_method none
_refine_ls_goodness_of_fit_ref 1.061
_refine_ls_hydrogen_treatment constr
_refine_ls_matrix_type full
_refine_ls_number_parameters 254
_refine_ls_number_reflns 3527
_refine_ls_number_restraints 0
_refine_ls_restrained_S_all 1.061
_refine_ls_R_factor_all 0.0776
_refine_ls_R_factor_gt 0.0452
_refine_ls_shift/su_max 0.001
_refine_ls_shift/su_mean 0.000
_refine_ls_structure_factor_coef Fsqd
_refine_ls_weighting_details 'calc w=1/[\s^2^(Fo^2^)+(0.0569P)^2^+5.3933P] where P=(Fo^2^+2Fc^2^)/3'
_refine_ls_weighting_scheme calc
_refine_ls_wR_factor_gt 0.1112
_refine_ls_wR_factor_ref 0.1351
_reflns_number_gt 2447
_reflns_number_total 3527
_reflns_threshold_expression >2sigma(I)
_cod_data_source_file 1.cif
_cod_data_source_block 130627g
_cod_depositor_comments
;
The following automatic conversions were performed:

data item '_symmetry_cell_setting' value 'Monoclinic' was changed to
'monoclinic' in accordance with the built-in table derived from the
CIF Core dictionary named 'cif_core.dic' version 2.4.5 last updated
on 2014-11-21.

Automatic conversion script
Id: cif_fix_values 8369 2020-08-20 11:38:08Z andrius 
;
_cod_original_sg_symbol_H-M C2/c
_cod_database_code 1560396

loop_
_symmetry_equiv_pos_as_xyz
'x, y, z'
'-x, y, -z+1/2'
'x+1/2, y+1/2, z'
'-x+1/2, y+1/2, -z+1/2'
'-x, -y, -z'
'x, -y, z-1/2'
'-x+1/2, -y+1/2, -z'
'x+1/2, -y+1/2, z-1/2'

loop_
_atom_site_label
_atom_site_type_symbol
_atom_site_fract_x
_atom_site_fract_y
_atom_site_fract_z
_atom_site_U_iso_or_equiv
_atom_site_adp_type
_atom_site_occupancy
_atom_site_symmetry_multiplicity
_atom_site_calc_flag
_atom_site_refinement_flags
_atom_site_disorder_assembly
_atom_site_disorder_group
Ni1 Ni 0.5000 0.61720(3) 0.2500 0.0307(2) Uani 1 2 d S . .
Si1 Si 0.5000 0.95550(8) -0.2500 0.0305(3) Uani 1 2 d S . .
N1 N 0.57438(16) 0.52918(17) 0.3290(3) 0.0382(7) Uani 1 1 d . . .
O1 O 0.44305(12) 0.71126(14) 0.13522(19) 0.0337(6) Uani 1 1 d . . .
O2 O 0.53246(14) 0.64714(14) 0.1241(2) 0.0400(6) Uani 1 1 d . . .
O3 O 0.80598(14) 1.17044(18) 0.0473(2) 0.0576(8) Uani 1 1 d . . .
H3 H 0.8433 1.1962 0.0660 0.086 Uiso 1 1 calc R . .
O4 O 0.80173(18) 1.1850(2) -0.1240(3) 0.0861(12) Uani 1 1 d . . .
C1 C 0.6058(2) 0.4925(2) 0.2708(3) 0.0519(11) Uani 1 1 d . . .
H1 H 0.5975 0.5128 0.1996 0.062 Uiso 1 1 calc R . .
C2 C 0.6500(2) 0.4263(2) 0.3105(4) 0.0540(11) Uani 1 1 d . . .
H2 H 0.6705 0.4031 0.2661 0.065 Uiso 1 1 calc R . .
C3 C 0.6640(2) 0.3939(2) 0.4152(3) 0.0404(9) Uani 1 1 d . . .
C4 C 0.6323(2) 0.4338(2) 0.4758(3) 0.0494(11) Uani 1 1 d . . .
H4 H 0.6401 0.4152 0.5476 0.059 Uiso 1 1 calc R . .
C5 C 0.5894(2) 0.5003(2) 0.4313(3) 0.0458(10) Uani 1 1 d . . .
H5 H 0.5701 0.5263 0.4753 0.055 Uiso 1 1 calc R . .
C6 C 0.7090(2) 0.3205(2) 0.4592(3) 0.0409(9) Uani 1 1 d . . .
C7 C 0.7473(2) 0.3078(2) 0.5735(4) 0.0524(11) Uani 1 1 d . . .
H7 H 0.7460 0.3467 0.6243 0.063 Uiso 1 1 calc R . .
C8 C 0.7119(2) 0.2618(2) 0.3851(4) 0.0513(11) Uani 1 1 d . . .
H8 H 0.6864 0.2691 0.3072 0.062 Uiso 1 1 calc R . .
C9 C 0.48787(19) 0.7051(2) 0.0926(3) 0.0322(8) Uani 1 1 d . . .
C10 C 0.48990(19) 0.7671(2) 0.0113(3) 0.0327(8) Uani 1 1 d . . .
C11 C 0.5464(2) 0.7684(2) -0.0187(4) 0.0534(12) Uani 1 1 d . . .
H11 H 0.5828 0.7301 0.0110 0.064 Uiso 1 1 calc R . .
C12 C 0.5489(2) 0.8269(2) -0.0930(4) 0.0577(12) Uani 1 1 d . . .
H12 H 0.5872 0.8271 -0.1128 0.069 Uiso 1 1 calc R . .
C13 C 0.49567(19) 0.8854(2) -0.1392(3) 0.0337(8) Uani 1 1 d . . .
C14 C 0.4406(2) 0.8831(2) -0.1063(3) 0.0411(9) Uani 1 1 d . . .
H14 H 0.4042 0.9214 -0.1354 0.049 Uiso 1 1 calc R . .
C15 C 0.4379(2) 0.8254(2) -0.0311(3) 0.0424(9) Uani 1 1 d . . .
H15 H 0.4005 0.8262 -0.0092 0.051 Uiso 1 1 calc R . .
C16 C 0.7760(2) 1.1611(2) -0.0635(4) 0.0472(10) Uani 1 1 d . . .
C17 C 0.7076(2) 1.1143(2) -0.1055(3) 0.0391(9) Uani 1 1 d . . .
C18 C 0.6943(2) 1.0600(2) -0.0358(3) 0.0463(10) Uani 1 1 d . . .
H18 H 0.7266 1.0551 0.0399 0.056 Uiso 1 1 calc R . .
C19 C 0.6327(2) 1.0129(2) -0.0782(3) 0.0444(10) Uani 1 1 d . . .
H19 H 0.6252 0.9756 -0.0307 0.053 Uiso 1 1 calc R . .
C20 C 0.58216(19) 1.0201(2) -0.1896(3) 0.0332(8) Uani 1 1 d . . .
C21 C 0.5963(2) 1.0768(2) -0.2573(3) 0.0520(11) Uani 1 1 d . . .
H21 H 0.5630 1.0840 -0.3320 0.062 Uiso 1 1 calc R . .
C22 C 0.6581(2) 1.1224(3) -0.2166(3) 0.0554(11) Uani 1 1 d . . .
H22 H 0.6664 1.1588 -0.2643 0.066 Uiso 1 1 calc R . .

loop_
_atom_site_aniso_label
_atom_site_aniso_U_11
_atom_site_aniso_U_22
_atom_site_aniso_U_33
_atom_site_aniso_U_23
_atom_site_aniso_U_13
_atom_site_aniso_U_12
Ni1 0.0352(4) 0.0228(3) 0.0341(4) 0.000 0.0146(3) 0.000
Si1 0.0342(8) 0.0250(7) 0.0332(8) 0.000 0.0151(7) 0.000
N1 0.0457(19) 0.0289(15) 0.0436(19) 0.0042(14) 0.0225(16) 0.0076(14)
O1 0.0286(14) 0.0349(13) 0.0357(14) 0.0051(11) 0.0118(12) 0.0013(11)
O2 0.0498(16) 0.0308(13) 0.0462(15) 0.0102(11) 0.0269(14) 0.0105(12)
O3 0.0332(16) 0.077(2) 0.0523(18) -0.0047(16) 0.0087(14) -0.0145(15)
O4 0.076(2) 0.127(3) 0.064(2) -0.021(2) 0.039(2) -0.053(2)
C1 0.067(3) 0.047(2) 0.050(2) 0.020(2) 0.034(2) 0.025(2)
C2 0.067(3) 0.048(2) 0.060(3) 0.015(2) 0.039(3) 0.026(2)
C3 0.044(2) 0.0304(19) 0.051(2) 0.0098(17) 0.024(2) 0.0091(17)
C4 0.066(3) 0.041(2) 0.045(2) 0.0141(19) 0.028(2) 0.018(2)
C5 0.065(3) 0.036(2) 0.043(2) 0.0052(18) 0.029(2) 0.014(2)
C6 0.040(2) 0.033(2) 0.053(2) 0.0118(18) 0.024(2) 0.0078(17)
C7 0.062(3) 0.039(2) 0.056(3) 0.004(2) 0.025(2) 0.018(2)
C8 0.060(3) 0.044(2) 0.046(2) 0.012(2) 0.020(2) 0.019(2)
C9 0.034(2) 0.0295(19) 0.0301(19) -0.0042(15) 0.0105(17) -0.0039(17)
C10 0.034(2) 0.0294(18) 0.036(2) 0.0021(15) 0.0158(17) -0.0002(16)
C11 0.056(3) 0.045(2) 0.074(3) 0.028(2) 0.043(3) 0.025(2)
C12 0.059(3) 0.054(3) 0.082(3) 0.030(2) 0.050(3) 0.022(2)
C13 0.039(2) 0.0289(18) 0.0348(19) 0.0027(16) 0.0174(18) 0.0041(17)
C14 0.039(2) 0.036(2) 0.050(2) 0.0155(18) 0.021(2) 0.0129(18)
C15 0.038(2) 0.044(2) 0.053(2) 0.0114(19) 0.027(2) 0.0082(18)
C16 0.039(2) 0.051(2) 0.053(3) -0.009(2) 0.020(2) -0.005(2)
C17 0.036(2) 0.037(2) 0.043(2) -0.0042(18) 0.0158(19) -0.0005(18)
C18 0.036(2) 0.059(3) 0.036(2) 0.0019(19) 0.0079(19) -0.002(2)
C19 0.050(3) 0.042(2) 0.041(2) 0.0052(18) 0.020(2) -0.0056(19)
C20 0.037(2) 0.0278(18) 0.033(2) -0.0007(15) 0.0142(18) 0.0016(16)
C21 0.049(3) 0.049(2) 0.038(2) 0.0096(19) 0.000(2) -0.013(2)
C22 0.056(3) 0.054(3) 0.047(3) 0.011(2) 0.013(2) -0.020(2)

loop_
_atom_type_symbol
_atom_type_description
_atom_type_scat_dispersion_real
_atom_type_scat_dispersion_imag
_atom_type_scat_source
C C 0.0033 0.0016 'International Tables Vol C Tables 4.2.6.8 and 6.1.1.4'
H H 0.0000 0.0000 'International Tables Vol C Tables 4.2.6.8 and 6.1.1.4'
O O 0.0106 0.0060 'International Tables Vol C Tables 4.2.6.8 and 6.1.1.4'
N N 0.0061 0.0033 'International Tables Vol C Tables 4.2.6.8 and 6.1.1.4'
Si Si 0.0817 0.0704 'International Tables Vol C Tables 4.2.6.8 and 6.1.1.4'
Ni Ni 0.3393 1.1124 'International Tables Vol C Tables 4.2.6.8 and 6.1.1.4'

loop_
_geom_angle_atom_site_label_1
_geom_angle_atom_site_label_2
_geom_angle_atom_site_label_3
_geom_angle
_geom_angle_site_symmetry_1
_geom_angle_site_symmetry_3
N1 Ni1 N1 89.66(17) 2_655 .
N1 Ni1 O2 98.09(10) 2_655 2_655
N1 Ni1 O2 101.32(11) . 2_655
N1 Ni1 O2 101.32(11) 2_655 .
N1 Ni1 O2 98.09(10) . .
O2 Ni1 O2 152.51(13) 2_655 .
N1 Ni1 O1 160.64(10) 2_655 2_655
N1 Ni1 O1 95.13(11) . 2_655
O2 Ni1 O1 62.59(9) 2_655 2_655
O2 Ni1 O1 96.57(9) . 2_655
N1 Ni1 O1 95.13(11) 2_655 .
N1 Ni1 O1 160.64(10) . .
O2 Ni1 O1 96.57(9) 2_655 .
O2 Ni1 O1 62.59(9) . .
O1 Ni1 O1 86.54(13) 2_655 .
N1 Ni1 C9 129.27(11) 2_655 2_655
N1 Ni1 C9 102.19(11) . 2_655
O2 Ni1 C9 31.40(10) 2_655 2_655
O2 Ni1 C9 124.80(11) . 2_655
O1 Ni1 C9 31.37(10) 2_655 2_655
O1 Ni1 C9 89.26(10) . 2_655
C20 Si1 C20 110.7(2) 2_654 .
C20 Si1 C13 110.07(14) 2_654 .
C20 Si1 C13 110.86(15) . .
C20 Si1 C13 110.86(15) 2_654 2_654
C20 Si1 C13 110.07(14) . 2_654
C13 Si1 C13 104.2(2) . 2_654
C5 N1 C1 116.4(3) . .
C5 N1 Ni1 124.6(2) . .
C1 N1 Ni1 118.6(2) . .
C9 O1 Ni1 87.7(2) . .
C9 O2 Ni1 90.06(19) . .
C16 O3 H3 109.5 . .
N1 C1 C2 123.5(4) . .
N1 C1 H1 118.2 . .
C2 C1 H1 118.2 . .
C1 C2 C3 120.5(4) . .
C1 C2 H2 119.8 . .
C3 C2 H2 119.8 . .
C2 C3 C4 115.4(3) . .
C2 C3 C6 122.2(3) . .
C4 C3 C6 122.4(3) . .
C5 C4 C3 120.9(4) . .
C5 C4 H4 119.6 . .
C3 C4 H4 119.6 . .
N1 C5 C4 123.2(3) . .
N1 C5 H5 118.4 . .
C4 C5 H5 118.4 . .
C7 C6 C8 118.2(3) . .
C7 C6 C3 121.5(3) . .
C8 C6 C3 120.3(4) . .
C6 C7 C8 121.6(4) . 7_656
C6 C7 H7 119.2 . .
C8 C7 H7 119.2 7_656 .
C6 C8 C7 120.2(4) . 7_656
C6 C8 H8 119.9 . .
C7 C8 H8 119.9 7_656 .
O1 C9 O2 118.9(3) . .
O1 C9 C10 120.2(3) . .
O2 C9 C10 120.8(3) . .
C15 C10 C11 119.1(3) . .
C15 C10 C9 121.1(3) . .
C11 C10 C9 119.8(3) . .
C10 C11 C12 119.8(4) . .
C10 C11 H11 120.1 . .
C12 C11 H11 120.1 . .
C11 C12 C13 121.9(4) . .
C11 C12 H12 119.0 . .
C13 C12 H12 119.0 . .
C14 C13 C12 116.9(3) . .
C14 C13 Si1 124.8(3) . .
C12 C13 Si1 118.2(3) . .
C13 C14 C15 121.7(3) . .
C13 C14 H14 119.1 . .
C15 C14 H14 119.1 . .
C10 C15 C14 120.5(3) . .
C10 C15 H15 119.7 . .
C14 C15 H15 119.7 . .
O4 C16 O3 123.5(4) . .
O4 C16 C17 123.1(4) . .
O3 C16 C17 113.3(3) . .
C22 C17 C18 119.1(4) . .
C22 C17 C16 120.0(4) . .
C18 C17 C16 120.9(4) . .
C17 C18 C19 120.2(4) . .
C17 C18 H18 119.9 . .
C19 C18 H18 119.9 . .
C20 C19 C18 121.7(3) . .
C20 C19 H19 119.2 . .
C18 C19 H19 119.2 . .
C19 C20 C21 116.8(3) . .
C19 C20 Si1 122.6(3) . .
C21 C20 Si1 120.6(3) . .
C22 C21 C20 121.9(4) . .
C22 C21 H21 119.0 . .
C20 C21 H21 119.0 . .
C21 C22 C17 120.3(4) . .
C21 C22 H22 119.8 . .
C17 C22 H22 119.8 . .

loop_
_geom_bond_atom_site_label_1
_geom_bond_atom_site_label_2
_geom_bond_distance
_geom_bond_site_symmetry_2
Ni1 N1 2.043(3) 2_655
Ni1 N1 2.043(3) .
Ni1 O2 2.074(2) 2_655
Ni1 O2 2.074(2) .
Ni1 O1 2.126(2) 2_655
Ni1 O1 2.126(2) .
Ni1 C9 2.432(3) 2_655
Si1 C20 1.869(4) 2_654
Si1 C20 1.869(4) .
Si1 C13 1.878(3) .
Si1 C13 1.878(3) 2_654
N1 C5 1.321(4) .
N1 C1 1.332(4) .
O1 C9 1.267(4) .
O2 C9 1.267(4) .
O3 C16 1.315(5) .
O3 H3 0.8200 .
O4 C16 1.188(5) .
C1 C2 1.373(5) .
C1 H1 0.9300 .
C2 C3 1.375(5) .
C2 H2 0.9300 .
C3 C4 1.384(5) .
C3 C6 1.483(5) .
C4 C5 1.371(5) .
C4 H4 0.9300 .
C5 H5 0.9300 .
C6 C7 1.372(5) .
C6 C8 1.384(5) .
C7 C8 1.388(5) 7_656
C7 H7 0.9300 .
C8 C7 1.388(5) 7_656
C8 H8 0.9300 .
C9 C10 1.482(5) .
C10 C15 1.370(5) .
C10 C11 1.378(5) .
C11 C12 1.379(5) .
C11 H11 0.9300 .
C12 C13 1.391(5) .
C12 H12 0.9300 .
C13 C14 1.373(5) .
C14 C15 1.381(5) .
C14 H14 0.9300 .
C15 H15 0.9300 .
C16 C17 1.493(5) .
C17 C22 1.378(5) .
C17 C18 1.381(5) .
C18 C19 1.387(5) .
C18 H18 0.9300 .
C19 C20 1.386(5) .
C19 H19 0.9300 .
C20 C21 1.397(5) .
C21 C22 1.377(5) .
C21 H21 0.9300 .
C22 H22 0.9300 .

loop_
_geom_torsion_atom_site_label_1
_geom_torsion_atom_site_label_2
_geom_torsion_atom_site_label_3
_geom_torsion_atom_site_label_4
_geom_torsion
_geom_torsion_site_symmetry_1
_geom_torsion_site_symmetry_2
_geom_torsion_site_symmetry_3
_geom_torsion_site_symmetry_4
N1 Ni1 N1 C5 -94.2(3) 2_655 . . .
O2 Ni1 N1 C5 4.0(3) 2_655 . . .
O2 Ni1 N1 C5 164.4(3) . . . .
O1 Ni1 N1 C5 67.0(3) 2_655 . . .
O1 Ni1 N1 C5 161.1(3) . . . .
C9 Ni1 N1 C5 36.0(3) 2_655 . . .
N1 Ni1 N1 C1 79.4(3) 2_655 . . .
O2 Ni1 N1 C1 177.6(3) 2_655 . . .
O2 Ni1 N1 C1 -22.0(3) . . . .
O1 Ni1 N1 C1 -119.4(3) 2_655 . . .
O1 Ni1 N1 C1 -25.2(5) . . . .
C9 Ni1 N1 C1 -150.3(3) 2_655 . . .
N1 Ni1 O1 C9 -105.1(2) 2_655 . . .
N1 Ni1 O1 C9 -1.4(4) . . . .
O2 Ni1 O1 C9 156.15(19) 2_655 . . .
O2 Ni1 O1 C9 -4.97(18) . . . .
O1 Ni1 O1 C9 94.3(2) 2_655 . . .
C9 Ni1 O1 C9 125.55(19) 2_655 . . .
N1 Ni1 O2 C9 94.9(2) 2_655 . . .
N1 Ni1 O2 C9 -173.8(2) . . . .
O2 Ni1 O2 C9 -39.18(18) 2_655 . . .
O1 Ni1 O2 C9 -77.7(2) 2_655 . . .
O1 Ni1 O2 C9 4.96(19) . . . .
C9 Ni1 O2 C9 -62.8(3) 2_655 . . .
C5 N1 C1 C2 2.2(6) . . . .
Ni1 N1 C1 C2 -172.0(3) . . . .
N1 C1 C2 C3 0.1(7) . . . .
C1 C2 C3 C4 -1.4(6) . . . .
C1 C2 C3 C6 177.5(4) . . . .
C2 C3 C4 C5 0.6(6) . . . .
C6 C3 C4 C5 -178.3(4) . . . .
C1 N1 C5 C4 -3.0(6) . . . .
Ni1 N1 C5 C4 170.7(3) . . . .
C3 C4 C5 N1 1.7(7) . . . .
C2 C3 C6 C7 152.0(4) . . . .
C4 C3 C6 C7 -29.2(6) . . . .
C2 C3 C6 C8 -29.5(6) . . . .
C4 C3 C6 C8 149.3(4) . . . .
C8 C6 C7 C8 -0.1(7) . . . 7_656
C3 C6 C7 C8 178.5(4) . . . 7_656
C7 C6 C8 C7 0.1(7) . . . 7_656
C3 C6 C8 C7 -178.5(4) . . . 7_656
Ni1 O1 C9 O2 8.3(3) . . . .
Ni1 O1 C9 C10 -169.0(3) . . . .
Ni1 O2 C9 O1 -8.5(3) . . . .
Ni1 O2 C9 C10 168.8(3) . . . .
O1 C9 C10 C15 -9.0(5) . . . .
O2 C9 C10 C15 173.8(3) . . . .
O1 C9 C10 C11 168.3(4) . . . .
O2 C9 C10 C11 -8.9(5) . . . .
C15 C10 C11 C12 -1.7(6) . . . .
C9 C10 C11 C12 -179.0(4) . . . .
C10 C11 C12 C13 0.1(7) . . . .
C11 C12 C13 C14 0.8(6) . . . .
C11 C12 C13 Si1 -174.2(4) . . . .
C20 Si1 C13 C14 -1.0(4) 2_654 . . .
C20 Si1 C13 C14 121.8(3) . . . .
C13 Si1 C13 C14 -119.9(4) 2_654 . . .
C20 Si1 C13 C12 173.5(3) 2_654 . . .
C20 Si1 C13 C12 -63.7(4) . . . .
C13 Si1 C13 C12 54.6(3) 2_654 . . .
C12 C13 C14 C15 -0.1(6) . . . .
Si1 C13 C14 C15 174.5(3) . . . .
C11 C10 C15 C14 2.4(6) . . . .
C9 C10 C15 C14 179.6(3) . . . .
C13 C14 C15 C10 -1.5(6) . . . .
O4 C16 C17 C22 -24.7(6) . . . .
O3 C16 C17 C22 157.8(4) . . . .
O4 C16 C17 C18 152.6(4) . . . .
O3 C16 C17 C18 -24.9(5) . . . .
C22 C17 C18 C19 1.8(6) . . . .
C16 C17 C18 C19 -175.6(4) . . . .
C17 C18 C19 C20 -1.8(6) . . . .
C18 C19 C20 C21 0.3(6) . . . .
C18 C19 C20 Si1 178.4(3) . . . .
C20 Si1 C20 C19 124.4(3) 2_654 . . .
C13 Si1 C20 C19 2.0(3) . . . .
C13 Si1 C20 C19 -112.7(3) 2_654 . . .
C20 Si1 C20 C21 -57.6(3) 2_654 . . .
C13 Si1 C20 C21 180.0(3) . . . .
C13 Si1 C20 C21 65.3(3) 2_654 . . .
C19 C20 C21 C22 1.3(6) . . . .
Si1 C20 C21 C22 -176.8(3) . . . .
C20 C21 C22 C17 -1.4(7) . . . .
C18 C17 C22 C21 -0.2(6) . . . .
C16 C17 C22 C21 177.2(4) . . . .
